data_4303373
loop_
_publ_author_name
'Andrew D. Burrows'
'Ross W. Harrington'
'Andrew S. Kirk'
'Mary F. Mahon'
'Frank Marken'
'John E. Warren'
'Michael K. Whittlesey'

_publ_section_title
;
Synthesis, Characterization, and Electrochemistry of a Series of Iron(II)
Complexes Containing Self-Assembled
1,5-Diaza-3,7-diphosphabicyclo[3.3.1]nonane Ligands
;
_journal_name_full 'Inorganic Chemistry'
_journal_page_first 9924
_journal_page_last 9935
_journal_paper_doi 10.1021/ic900874f
_journal_volume 48
_journal_year 2009
_chemical_formula_sum 'C34 H44 Fe N4 O6 P4 S'
_chemical_formula_weight 816.52
_chemical_name_systematic
; 
 ? 
;
_space_group_IT_number 15
_symmetry_cell_setting monoclinic
_symmetry_space_group_name_Hall '-C 2yc'
_symmetry_space_group_name_H-M 'C 1 2/c 1'
_atom_sites_solution_hydrogens geom
_atom_sites_solution_primary direct
_atom_sites_solution_secondary difmap
_audit_creation_method SHELXL-97
_cell_angle_alpha 90.00
_cell_angle_beta 100.469(2)
_cell_angle_gamma 90.00
_cell_formula_units_Z 4
_cell_length_a 15.422(3)
_cell_length_b 9.5514(18)
_cell_length_c 24.333(5)
_cell_measurement_reflns_used 743
_cell_measurement_temperature 150(2)
_cell_measurement_theta_max 20.9
_cell_measurement_theta_min 2.448
_cell_volume 3524.6(12)
_computing_cell_refinement 'local programs'
_computing_data_collection 'Bruker SMART'
_computing_data_reduction 'Bruker SAINT'
_computing_molecular_graphics 'ORTEX (P.McArdle, 1995)'
_computing_publication_material 'SHELXL-97/2 (Sheldrick,1997)'
_computing_structure_refinement 'Bruker SHELXTL'
_computing_structure_solution 'Bruker SHELXTL'
_diffrn_ambient_temperature 150(2)
_diffrn_measured_fraction_theta_full 0.996
_diffrn_measured_fraction_theta_max 0.996
_diffrn_measurement_device_type 'Bruker APEXII diffractometer'
_diffrn_measurement_method '\w rotation with narrow frames'
_diffrn_radiation_monochromator 'Silicon 111'
_diffrn_radiation_source 'Daresbury SRS station 16.2 SMX'
_diffrn_radiation_type Synchrotron
_diffrn_radiation_wavelength 0.69040
_diffrn_reflns_av_R_equivalents 0.0981
_diffrn_reflns_av_sigmaI/netI 0.1065
_diffrn_reflns_limit_h_max 17
_diffrn_reflns_limit_h_min -16
_diffrn_reflns_limit_k_max 9
_diffrn_reflns_limit_k_min -10
_diffrn_reflns_limit_l_max 26
_diffrn_reflns_limit_l_min -21
_diffrn_reflns_number 7752
_diffrn_reflns_theta_full 22.55
_diffrn_reflns_theta_max 22.55
_diffrn_reflns_theta_min 3.65
_exptl_absorpt_coefficient_mu 0.721
_exptl_absorpt_correction_T_max 0.991
_exptl_absorpt_correction_T_min 0.975
_exptl_absorpt_correction_type multi-scan
_exptl_absorpt_process_details
;
multi-scan from symmetry-related measurements 
 Sortav (Blessing 1995)
;
_exptl_crystal_colour Purple/red
_exptl_crystal_density_diffrn 1.539
_exptl_crystal_density_method 'not measured'
_exptl_crystal_description Block
_exptl_crystal_F_000 1704
_exptl_crystal_size_max 0.03
_exptl_crystal_size_mid 0.03
_exptl_crystal_size_min 0.01
_refine_diff_density_max 0.347
_refine_diff_density_min -0.364
_refine_diff_density_rms 0.085
_refine_ls_extinction_method none
_refine_ls_goodness_of_fit_ref 0.977
_refine_ls_hydrogen_treatment mixed
_refine_ls_matrix_type full
_refine_ls_number_parameters 233
_refine_ls_number_reflns 2513
_refine_ls_number_restraints 3
_refine_ls_restrained_S_all 0.977
_refine_ls_R_factor_all 0.1067
_refine_ls_R_factor_gt 0.0525
_refine_ls_shift/su_max 0.000
_refine_ls_shift/su_mean 0.000
_refine_ls_structure_factor_coef Fsqd
_refine_ls_weighting_details 'calc w=1/[\s^2^(Fo^2^)+(0.0633P)^2^+0.0000P] where P=(Fo^2^+2Fc^2^)/3'
_refine_ls_weighting_scheme calc
_refine_ls_wR_factor_gt 0.1130
_refine_ls_wR_factor_ref 0.1327
_reflns_number_gt 1549
_reflns_number_total 2513
_reflns_threshold_expression >2sigma(I)
_cod_data_source_file ic900874f_si_001_1.cif
_cod_data_source_block compound_1_bath229
_cod_depositor_comments
;
The following automatic conversions were performed:
'_symmetry_cell_setting' value 'Monoclinic' changed to 'monoclinic'
according to '/home/saulius/struct/CIF-dictionaries/cif_core.dic'
dictionary named 'cif_core.dic' version 2.4.1 from
2010-06-29.

'_exptl_absorpt_correction_type' value 'Multi-scan' changed
to 'multi-scan' according to
'/home/saulius/struct/CIF-dictionaries/cif_core.dic' dictionary named
'cif_core.dic' version 2.4.1 from 2010-06-29.

Automatic conversion script
Id: cif_fix_enum 1527 2010-12-29 10:47:43Z saulius 
;
_cod_original_cell_volume 3524.5(11)
_cod_database_code 4303373

loop_
_symmetry_equiv_pos_as_xyz
'x, y, z'
'-x, y, -z+1/2'
'x+1/2, y+1/2, z'
'-x+1/2, y+1/2, -z+1/2'
'-x, -y, -z'
'x, -y, z-1/2'
'-x+1/2, -y+1/2, -z'
'x+1/2, -y+1/2, z-1/2'

loop_
_atom_site_label
_atom_site_type_symbol
_atom_site_fract_x
_atom_site_fract_y
_atom_site_fract_z
_atom_site_U_iso_or_equiv
_atom_site_adp_type
_atom_site_occupancy
_atom_site_symmetry_multiplicity
_atom_site_calc_flag
_atom_site_refinement_flags
_atom_site_disorder_assembly
_atom_site_disorder_group
Fe1 Fe 0.0000 0.86496(13) 0.2500 0.0251(4) Uani 1 2 d S . .
S1 S 0.0000 0.5865(2) 0.2500 0.0318(6) Uani 1 2 d S . .
P1 P 0.04370(10) 0.85869(17) 0.16528(7) 0.0279(4) Uani 1 1 d . . .
P2 P 0.10914(10) 1.01260(17) 0.27086(7) 0.0269(4) Uani 1 1 d . . .
O1 O 0.0742(2) 0.6865(4) 0.26997(16) 0.0286(10) Uani 1 1 d . . .
O2 O 0.0207(3) 0.5021(5) 0.2045(2) 0.0506(13) Uani 1 1 d . . .
O3 O 0.1177(4) 0.4035(6) 0.1223(2) 0.0590(14) Uani 1 1 d D . .
N1 N 0.2202(3) 0.8919(5) 0.2072(2) 0.0293(12) Uani 1 1 d . . .
N2 N 0.1419(3) 1.1054(5) 0.1671(2) 0.0302(13) Uani 1 1 d . . .
C1 C -0.0173(4) 0.7674(7) 0.1043(2) 0.0314(15) Uani 1 1 d . . .
C2 C 0.0178(5) 0.7502(8) 0.0566(3) 0.0469(19) Uani 1 1 d . . .
H2 H 0.0769 0.7783 0.0567 0.056 Uiso 1 1 calc R . .
C3 C -0.0320(5) 0.6918(8) 0.0076(3) 0.050(2) Uani 1 1 d . . .
H3 H -0.0068 0.6805 -0.0249 0.060 Uiso 1 1 calc R . .
C4 C -0.1175(5) 0.6515(8) 0.0077(3) 0.0464(19) Uani 1 1 d . . .
H4 H -0.1519 0.6120 -0.0249 0.056 Uiso 1 1 calc R . .
C5 C -0.1530(4) 0.6683(7) 0.0549(3) 0.0376(17) Uani 1 1 d . . .
H5 H -0.2125 0.6412 0.0543 0.045 Uiso 1 1 calc R . .
C6 C -0.1049(4) 0.7234(7) 0.1033(3) 0.0345(16) Uani 1 1 d . . .
H6 H -0.1306 0.7317 0.1359 0.041 Uiso 1 1 calc R . .
C7 C 0.1588(4) 0.7899(6) 0.1766(3) 0.0306(15) Uani 1 1 d . . .
H7A H 0.1621 0.7013 0.1980 0.037 Uiso 1 1 calc R . .
H7B H 0.1757 0.7698 0.1400 0.037 Uiso 1 1 calc R . .
C8 C 0.0694(4) 1.0276(6) 0.1334(3) 0.0296(15) Uani 1 1 d . . .
H8A H 0.0845 1.0083 0.0963 0.036 Uiso 1 1 calc R . .
H8B H 0.0159 1.0870 0.1276 0.036 Uiso 1 1 calc R . .
C9 C 0.2240(4) 1.0221(7) 0.1765(3) 0.0344(16) Uani 1 1 d . . .
H9A H 0.2394 0.9996 0.1397 0.041 Uiso 1 1 calc R . .
H9B H 0.2721 1.0806 0.1972 0.041 Uiso 1 1 calc R . .
C10 C 0.2125(4) 0.9169(7) 0.2651(3) 0.0288(15) Uani 1 1 d . . .
H10A H 0.2639 0.9721 0.2837 0.035 Uiso 1 1 calc R . .
H10B H 0.2133 0.8260 0.2848 0.035 Uiso 1 1 calc R . .
C11 C 0.1212(4) 1.1550(6) 0.2203(2) 0.0282(15) Uani 1 1 d . . .
H11A H 0.0656 1.2093 0.2126 0.034 Uiso 1 1 calc R . .
H11B H 0.1685 1.2193 0.2379 0.034 Uiso 1 1 calc R . .
C12 C 0.1352(4) 1.1078(6) 0.3358(3) 0.0283(15) Uani 1 1 d . . .
C13 C 0.1794(4) 1.0450(7) 0.3848(3) 0.0367(17) Uani 1 1 d . . .
H13 H 0.2028 0.9533 0.3832 0.044 Uiso 1 1 calc R . .
C14 C 0.1898(4) 1.1136(7) 0.4357(3) 0.0423(18) Uani 1 1 d . . .
H14 H 0.2181 1.0676 0.4688 0.051 Uiso 1 1 calc R . .
C15 C 0.1593(4) 1.2484(7) 0.4384(3) 0.0399(17) Uani 1 1 d . . .
H15 H 0.1664 1.2957 0.4733 0.048 Uiso 1 1 calc R . .
C16 C 0.1183(4) 1.3146(7) 0.3903(3) 0.0389(17) Uani 1 1 d . . .
H16 H 0.0977 1.4079 0.3921 0.047 Uiso 1 1 calc R . .
C17 C 0.1070(4) 1.2468(6) 0.3399(3) 0.0297(15) Uani 1 1 d . . .
H17 H 0.0796 1.2946 0.3070 0.036 Uiso 1 1 calc R . .
H3A H 0.083(3) 0.447(4) 0.1422(18) 0.036 Uiso 1 1 d D . .
H3B H 0.140(3) 0.322(3) 0.1366(19) 0.036 Uiso 1 1 d D . .

loop_
_atom_site_aniso_label
_atom_site_aniso_U_11
_atom_site_aniso_U_22
_atom_site_aniso_U_33
_atom_site_aniso_U_23
_atom_site_aniso_U_13
_atom_site_aniso_U_12
Fe1 0.0204(7) 0.0223(7) 0.0321(8) 0.000 0.0038(6) 0.000
S1 0.0287(13) 0.0237(13) 0.0423(15) 0.000 0.0050(12) 0.000
P1 0.0222(9) 0.0278(10) 0.0333(10) -0.0009(8) 0.0039(8) -0.0006(7)
P2 0.0212(8) 0.0259(9) 0.0338(10) 0.0002(8) 0.0052(7) 0.0014(7)
O1 0.020(2) 0.024(2) 0.039(3) 0.0004(19) -0.0015(19) -0.0011(18)
O2 0.041(3) 0.051(3) 0.059(3) -0.020(3) 0.006(2) 0.010(3)
O3 0.062(4) 0.064(4) 0.053(3) 0.009(3) 0.016(3) -0.001(3)
N1 0.027(3) 0.028(3) 0.035(3) -0.002(2) 0.011(2) -0.002(2)
N2 0.028(3) 0.031(3) 0.031(3) 0.001(2) 0.006(3) -0.003(2)
C1 0.034(4) 0.031(4) 0.030(4) 0.000(3) 0.008(3) 0.002(3)
C2 0.039(4) 0.058(5) 0.043(5) -0.010(4) 0.007(4) -0.001(4)
C3 0.046(5) 0.066(6) 0.037(4) -0.010(4) 0.010(4) -0.010(4)
C4 0.042(4) 0.053(5) 0.039(4) -0.005(4) -0.008(4) -0.009(4)
C5 0.032(4) 0.042(4) 0.037(4) 0.001(3) 0.002(3) -0.007(3)
C6 0.030(4) 0.032(4) 0.042(4) 0.000(3) 0.009(3) -0.001(3)
C7 0.026(3) 0.028(4) 0.038(4) -0.001(3) 0.006(3) -0.002(3)
C8 0.022(3) 0.036(4) 0.032(4) 0.001(3) 0.009(3) 0.000(3)
C9 0.022(3) 0.036(4) 0.046(4) -0.005(3) 0.012(3) 0.001(3)
C10 0.017(3) 0.031(4) 0.038(4) -0.001(3) 0.003(3) 0.000(3)
C11 0.021(3) 0.026(4) 0.038(4) 0.000(3) 0.006(3) -0.005(3)
C12 0.019(3) 0.031(4) 0.035(4) -0.001(3) 0.005(3) -0.004(3)
C13 0.036(4) 0.036(4) 0.041(4) 0.001(3) 0.014(4) -0.002(3)
C14 0.036(4) 0.048(5) 0.038(4) -0.001(4) -0.005(3) -0.003(3)
C15 0.044(4) 0.039(5) 0.038(4) -0.010(3) 0.008(4) -0.006(3)
C16 0.034(4) 0.030(4) 0.053(5) -0.007(3) 0.010(4) -0.007(3)
C17 0.026(3) 0.033(4) 0.030(4) 0.003(3) 0.007(3) 0.004(3)

loop_
_atom_type_symbol
_atom_type_description
_atom_type_scat_dispersion_real
_atom_type_scat_dispersion_imag
_atom_type_scat_source
C C 0.0033 0.0016 'International Tables Vol C Tables 4.2.6.8 and 6.1.1.4'
H H 0.0000 0.0000 'International Tables Vol C Tables 4.2.6.8 and 6.1.1.4'
N N 0.0061 0.0033 'International Tables Vol C Tables 4.2.6.8 and 6.1.1.4'
O O 0.0106 0.0060 'International Tables Vol C Tables 4.2.6.8 and 6.1.1.4'
P P 0.1023 0.0942 'International Tables Vol C Tables 4.2.6.8 and 6.1.1.4'
S S 0.1246 0.1234 'International Tables Vol C Tables 4.2.6.8 and 6.1.1.4'
Fe Fe 0.3463 0.8444 'International Tables Vol C Tables 4.2.6.8 and 6.1.1.4'

loop_
_geom_angle_atom_site_label_1
_geom_angle_atom_site_label_2
_geom_angle_atom_site_label_3
_geom_angle
_geom_angle_site_symmetry_1
_geom_angle_site_symmetry_3
_geom_angle_publ_flag
O1 Fe1 O1 68.4(2) 2 . ?
O1 Fe1 P2 163.77(12) 2 . ?
O1 Fe1 P2 96.21(11) . . ?
O1 Fe1 P2 96.21(11) 2 2 ?
O1 Fe1 P2 163.77(12) . 2 ?
P2 Fe1 P2 99.55(10) . 2 ?
O1 Fe1 P1 90.44(12) 2 . ?
O1 Fe1 P1 87.07(12) . . ?
P2 Fe1 P1 83.42(6) . . ?
P2 Fe1 P1 98.54(6) 2 . ?
O1 Fe1 P1 87.07(12) 2 2 ?
O1 Fe1 P1 90.44(12) . 2 ?
P2 Fe1 P1 98.54(6) . 2 ?
P2 Fe1 P1 83.42(6) 2 2 ?
P1 Fe1 P1 176.99(11) . 2 ?
O1 Fe1 S1 34.20(10) 2 . ?
O1 Fe1 S1 34.20(10) . . ?
P2 Fe1 S1 130.22(5) . . ?
P2 Fe1 S1 130.22(5) 2 . ?
P1 Fe1 S1 88.50(5) . . ?
P1 Fe1 S1 88.50(5) 2 . ?
O2 S1 O2 112.5(4) . 2 ?
O2 S1 O1 109.9(2) . . ?
O2 S1 O1 111.5(2) 2 . ?
O2 S1 O1 111.5(2) . 2 ?
O2 S1 O1 109.9(2) 2 2 ?
O1 S1 O1 101.0(3) . 2 ?
O2 S1 Fe1 123.8(2) . . ?
O2 S1 Fe1 123.8(2) 2 . ?
O1 S1 Fe1 50.51(16) . . ?
O1 S1 Fe1 50.51(16) 2 . ?
C1 P1 C8 101.1(3) . . ?
C1 P1 C7 106.7(3) . . ?
C8 P1 C7 95.6(3) . . ?
C1 P1 Fe1 123.6(2) . . ?
C8 P1 Fe1 118.2(2) . . ?
C7 P1 Fe1 107.8(2) . . ?
C12 P2 C10 104.8(3) . . ?
C12 P2 C11 100.2(3) . . ?
C10 P2 C11 96.8(3) . . ?
C12 P2 Fe1 124.63(19) . . ?
C10 P2 Fe1 107.4(2) . . ?
C11 P2 Fe1 118.9(2) . . ?
S1 O1 Fe1 95.29(19) . . ?
H3A O3 H3B 115(4) . . ?
C10 N1 C9 112.0(5) . . ?
C10 N1 C7 116.3(5) . . ?
C9 N1 C7 112.9(5) . . ?
C8 N2 C11 113.0(4) . . ?
C8 N2 C9 111.1(5) . . ?
C11 N2 C9 110.8(5) . . ?
C2 C1 C6 118.2(6) . . ?
C2 C1 P1 121.2(5) . . ?
C6 C1 P1 120.4(5) . . ?
C1 C2 C3 121.5(6) . . ?
C1 C2 H2 119.2 . . ?
C3 C2 H2 119.2 . . ?
C4 C3 C2 119.0(6) . . ?
C4 C3 H3 120.5 . . ?
C2 C3 H3 120.5 . . ?
C5 C4 C3 120.0(6) . . ?
C5 C4 H4 120.0 . . ?
C3 C4 H4 120.0 . . ?
C4 C5 C6 121.8(6) . . ?
C4 C5 H5 119.1 . . ?
C6 C5 H5 119.1 . . ?
C5 C6 C1 119.5(6) . . ?
C5 C6 H6 120.2 . . ?
C1 C6 H6 120.2 . . ?
N1 C7 P1 110.5(4) . . ?
N1 C7 H7A 109.5 . . ?
P1 C7 H7A 109.5 . . ?
N1 C7 H7B 109.5 . . ?
P1 C7 H7B 109.5 . . ?
H7A C7 H7B 108.1 . . ?
N2 C8 P1 114.0(4) . . ?
N2 C8 H8A 108.8 . . ?
P1 C8 H8A 108.8 . . ?
N2 C8 H8B 108.8 . . ?
P1 C8 H8B 108.8 . . ?
H8A C8 H8B 107.7 . . ?
N1 C9 N2 115.2(5) . . ?
N1 C9 H9A 108.5 . . ?
N2 C9 H9A 108.5 . . ?
N1 C9 H9B 108.5 . . ?
N2 C9 H9B 108.5 . . ?
H9A C9 H9B 107.5 . . ?
N1 C10 P2 112.0(4) . . ?
N1 C10 H10A 109.2 . . ?
P2 C10 H10A 109.2 . . ?
N1 C10 H10B 109.2 . . ?
P2 C10 H10B 109.2 . . ?
H10A C10 H10B 107.9 . . ?
N2 C11 P2 114.2(4) . . ?
N2 C11 H11A 108.7 . . ?
P2 C11 H11A 108.7 . . ?
N2 C11 H11B 108.7 . . ?
P2 C11 H11B 108.7 . . ?
H11A C11 H11B 107.6 . . ?
C13 C12 C17 117.1(6) . . ?
C13 C12 P2 121.8(5) . . ?
C17 C12 P2 121.0(5) . . ?
C14 C13 C12 121.3(6) . . ?
C14 C13 H13 119.4 . . ?
C12 C13 H13 119.4 . . ?
C15 C14 C13 120.0(7) . . ?
C15 C14 H14 120.0 . . ?
C13 C14 H14 120.0 . . ?
C14 C15 C16 119.8(6) . . ?
C14 C15 H15 120.1 . . ?
C16 C15 H15 120.1 . . ?
C17 C16 C15 120.5(6) . . ?
C17 C16 H16 119.7 . . ?
C15 C16 H16 119.7 . . ?
C16 C17 C12 121.2(6) . . ?
C16 C17 H17 119.4 . . ?
C12 C17 H17 119.4 . . ?

loop_
_geom_bond_atom_site_label_1
_geom_bond_atom_site_label_2
_geom_bond_distance
_geom_bond_site_symmetry_2
_geom_bond_publ_flag
Fe1 O1 2.061(4) 2 ?
Fe1 O1 2.061(4) . ?
Fe1 P2 2.1837(18) . ?
Fe1 P2 2.1837(18) 2 ?
Fe1 P1 2.2831(16) . ?
Fe1 P1 2.2831(16) 2 ?
Fe1 S1 2.660(3) . ?
S1 O2 1.451(4) . ?
S1 O2 1.451(4) 2 ?
S1 O1 1.501(4) . ?
S1 O1 1.501(4) 2 ?
P1 C1 1.828(6) . ?
P1 C8 1.863(6) . ?
P1 C7 1.866(6) . ?
P2 C12 1.804(6) . ?
P2 C10 1.865(6) . ?
P2 C11 1.866(6) . ?
O3 H3A 0.89(4) . ?
O3 H3B 0.89(4) . ?
N1 C10 1.455(7) . ?
N1 C9 1.457(8) . ?
N1 C7 1.465(7) . ?
N2 C8 1.463(7) . ?
N2 C11 1.468(7) . ?
N2 C9 1.477(7) . ?
C1 C2 1.377(8) . ?
C1 C6 1.411(8) . ?
C2 C3 1.410(9) . ?
C2 H2 0.9500 . ?
C3 C4 1.373(9) . ?
C3 H3 0.9500 . ?
C4 C5 1.369(9) . ?
C4 H4 0.9500 . ?
C5 C6 1.377(8) . ?
C5 H5 0.9500 . ?
C6 H6 0.9500 . ?
C7 H7A 0.9900 . ?
C7 H7B 0.9900 . ?
C8 H8A 0.9900 . ?
C8 H8B 0.9900 . ?
C9 H9A 0.9900 . ?
C9 H9B 0.9900 . ?
C10 H10A 0.9900 . ?
C10 H10B 0.9900 . ?
C11 H11A 0.9900 . ?
C11 H11B 0.9900 . ?
C12 C13 1.397(9) . ?
C12 C17 1.406(8) . ?
C13 C14 1.385(9) . ?
C13 H13 0.9500 . ?
C14 C15 1.377(9) . ?
C14 H14 0.9500 . ?
C15 C16 1.378(9) . ?
C15 H15 0.9500 . ?
C16 C17 1.371(8) . ?
C16 H16 0.9500 . ?
C17 H17 0.9500 . ?

loop_
_geom_torsion_atom_site_label_1
_geom_torsion_atom_site_label_2
_geom_torsion_atom_site_label_3
_geom_torsion_atom_site_label_4
_geom_torsion
_geom_torsion_site_symmetry_1
_geom_torsion_site_symmetry_2
_geom_torsion_site_symmetry_3
_geom_torsion_site_symmetry_4
_geom_torsion_publ_flag
O1 Fe1 S1 O2 91.2(3) 2 . . . ?
O1 Fe1 S1 O2 -88.8(3) . . . . ?
P2 Fe1 S1 O2 -81.9(2) . . . . ?
P2 Fe1 S1 O2 98.1(2) 2 . . . ?
P1 Fe1 S1 O2 -1.8(2) . . . . ?
P1 Fe1 S1 O2 178.2(2) 2 . . . ?
O1 Fe1 S1 O2 -88.8(3) 2 . . 2 ?
O1 Fe1 S1 O2 91.2(3) . . . 2 ?
P2 Fe1 S1 O2 98.1(2) . . . 2 ?
P2 Fe1 S1 O2 -81.9(2) 2 . . 2 ?
P1 Fe1 S1 O2 178.2(2) . . . 2 ?
P1 Fe1 S1 O2 -1.8(2) 2 . . 2 ?
O1 Fe1 S1 O1 180.0 2 . . . ?
P2 Fe1 S1 O1 6.9(2) . . . . ?
P2 Fe1 S1 O1 -173.1(2) 2 . . . ?
P1 Fe1 S1 O1 87.0(2) . . . . ?
P1 Fe1 S1 O1 -93.0(2) 2 . . . ?
O1 Fe1 S1 O1 180.0 . . . 2 ?
P2 Fe1 S1 O1 -173.1(2) . . . 2 ?
P2 Fe1 S1 O1 6.9(2) 2 . . 2 ?
P1 Fe1 S1 O1 -93.0(2) . . . 2 ?
P1 Fe1 S1 O1 87.0(2) 2 . . 2 ?
O1 Fe1 P1 C1 22.1(3) 2 . . . ?
O1 Fe1 P1 C1 90.4(3) . . . . ?
P2 Fe1 P1 C1 -173.0(3) . . . . ?
P2 Fe1 P1 C1 -74.2(3) 2 . . . ?
P1 Fe1 P1 C1 56.3(3) 2 . . . ?
S1 Fe1 P1 C1 56.3(2) . . . . ?
O1 Fe1 P1 C8 150.3(2) 2 . . . ?
O1 Fe1 P1 C8 -141.4(2) . . . . ?
P2 Fe1 P1 C8 -44.8(2) . . . . ?
P2 Fe1 P1 C8 54.0(2) 2 . . . ?
P1 Fe1 P1 C8 -175.6(2) 2 . . . ?
S1 Fe1 P1 C8 -175.6(2) . . . . ?
O1 Fe1 P1 C7 -102.9(2) 2 . . . ?
O1 Fe1 P1 C7 -34.6(2) . . . . ?
P2 Fe1 P1 C7 62.0(2) . . . . ?
P2 Fe1 P1 C7 160.7(2) 2 . . . ?
P1 Fe1 P1 C7 -68.8(2) 2 . . . ?
S1 Fe1 P1 C7 -68.8(2) . . . . ?
O1 Fe1 P2 C12 -116.6(5) 2 . . . ?
O1 Fe1 P2 C12 -98.7(3) . . . . ?
P2 Fe1 P2 C12 77.4(3) 2 . . . ?
P1 Fe1 P2 C12 175.0(3) . . . . ?
P1 Fe1 P2 C12 -7.3(3) 2 . . . ?
S1 Fe1 P2 C12 -102.6(3) . . . . ?
O1 Fe1 P2 C10 6.2(5) 2 . . . ?
O1 Fe1 P2 C10 24.2(2) . . . . ?
P2 Fe1 P2 C10 -159.7(2) 2 . . . ?
P1 Fe1 P2 C10 -62.2(2) . . . . ?
P1 Fe1 P2 C10 115.5(2) 2 . . . ?
S1 Fe1 P2 C10 20.3(2) . . . . ?
O1 Fe1 P2 C11 114.6(5) 2 . . . ?
O1 Fe1 P2 C11 132.5(2) . . . . ?
P2 Fe1 P2 C11 -51.4(2) 2 . . . ?
P1 Fe1 P2 C11 46.2(2) . . . . ?
P1 Fe1 P2 C11 -136.1(2) 2 . . . ?
S1 Fe1 P2 C11 128.6(2) . . . . ?
O2 S1 O1 Fe1 117.9(2) . . . . ?
O2 S1 O1 Fe1 -116.7(2) 2 . . . ?
O1 S1 O1 Fe1 0.0 2 . . . ?
O1 Fe1 O1 S1 0.0 2 . . . ?
P2 Fe1 O1 S1 -174.68(16) . . . . ?
P2 Fe1 O1 S1 19.2(6) 2 . . . ?
P1 Fe1 O1 S1 -91.63(17) . . . . ?
P1 Fe1 O1 S1 86.68(17) 2 . . . ?
C8 P1 C1 C2 54.0(6) . . . . ?
C7 P1 C1 C2 -45.3(6) . . . . ?
Fe1 P1 C1 C2 -170.9(5) . . . . ?
C8 P1 C1 C6 -120.4(5) . . . . ?
C7 P1 C1 C6 140.2(5) . . . . ?
Fe1 P1 C1 C6 14.7(6) . . . . ?
C6 C1 C2 C3 0.7(11) . . . . ?
P1 C1 C2 C3 -173.9(6) . . . . ?
C1 C2 C3 C4 0.1(12) . . . . ?
C2 C3 C4 C5 0.0(11) . . . . ?
C3 C4 C5 C6 -0.9(11) . . . . ?
C4 C5 C6 C1 1.7(10) . . . . ?
C2 C1 C6 C5 -1.5(10) . . . . ?
P1 C1 C6 C5 173.1(5) . . . . ?
C10 N1 C7 P1 68.1(6) . . . . ?
C9 N1 C7 P1 -63.4(5) . . . . ?
C1 P1 C7 N1 156.1(4) . . . . ?
C8 P1 C7 N1 52.7(5) . . . . ?
Fe1 P1 C7 N1 -69.4(4) . . . . ?
C11 N2 C8 P1 -65.9(6) . . . . ?
C9 N2 C8 P1 59.3(5) . . . . ?
C1 P1 C8 N2 -160.8(4) . . . . ?
C7 P1 C8 N2 -52.5(5) . . . . ?
Fe1 P1 C8 N2 61.1(4) . . . . ?
C10 N1 C9 N2 -67.8(7) . . . . ?
C7 N1 C9 N2 65.7(7) . . . . ?
C8 N2 C9 N1 -61.9(7) . . . . ?
C11 N2 C9 N1 64.5(7) . . . . ?
C9 N1 C10 P2 61.8(6) . . . . ?
C7 N1 C10 P2 -70.0(6) . . . . ?
C12 P2 C10 N1 -151.9(4) . . . . ?
C11 P2 C10 N1 -49.4(5) . . . . ?
Fe1 P2 C10 N1 73.7(4) . . . . ?
C8 N2 C11 P2 67.6(6) . . . . ?
C9 N2 C11 P2 -57.7(5) . . . . ?
C12 P2 C11 N2 155.0(4) . . . . ?
C10 P2 C11 N2 48.6(5) . . . . ?
Fe1 P2 C11 N2 -65.7(4) . . . . ?
C10 P2 C12 C13 -45.7(6) . . . . ?
C11 P2 C12 C13 -145.7(5) . . . . ?
Fe1 P2 C12 C13 78.2(5) . . . . ?
C10 P2 C12 C17 138.0(5) . . . . ?
C11 P2 C12 C17 38.0(5) . . . . ?
Fe1 P2 C12 C17 -98.0(5) . . . . ?
C17 C12 C13 C14 4.1(9) . . . . ?
P2 C12 C13 C14 -172.3(5) . . . . ?
C12 C13 C14 C15 -2.5(10) . . . . ?
C13 C14 C15 C16 0.1(10) . . . . ?
C14 C15 C16 C17 0.6(10) . . . . ?
C15 C16 C17 C12 1.2(9) . . . . ?
C13 C12 C17 C16 -3.5(9) . . . . ?
P2 C12 C17 C16 172.9(5) . . . . ?
